data_4128990
loop_
_publ_author_name
'Citek, Cooper'
'Oyala, Paul H.'
'Peters, Jonas C.'

_publ_section_title
;
 Mononuclear Fe(I) and Fe(II) Acetylene Adducts and Their Reductive
 Protonation to Terminal Fe(IV) and Fe(V) Carbynes.
;
_journal_issue 38
_journal_name_full 'Journal of the American Chemical Society'
_journal_page_first 15211
_journal_page_last 15221
_journal_paper_doi 10.1021/jacs.9b06987
_journal_volume 141
_journal_year 2019
_chemical_formula_moiety 'C38 H55 Fe P3 Si'
_chemical_formula_sum 'C38 H55 Fe P3 Si'
_chemical_formula_weight 688.67
_chemical_name_systematic SiP3FeCCH
_space_group_crystal_system monoclinic
_space_group_IT_number 14
_space_group_name_Hall '-P 2yn'
_space_group_name_H-M_alt 'P 1 21/n 1'
_atom_sites_solution_hydrogens geom
_atom_sites_solution_primary dual
_audit_creation_date 2019-06-04
_audit_creation_method
;
Olex2 1.2
(compiled 2018.05.29 svn.r3508 for OlexSys, GUI svn.r5506)
;
_cell_angle_alpha 90
_cell_angle_beta 93.901(5)
_cell_angle_gamma 90
_cell_formula_units_Z 4
_cell_length_a 13.2918(15)
_cell_length_b 16.122(3)
_cell_length_c 17.053(3)
_cell_measurement_reflns_used 9976
_cell_measurement_temperature 100(2)
_cell_measurement_theta_max 42.27
_cell_measurement_theta_min 2.71
_cell_volume 3645.8(10)
_computing_cell_refinement 'SAINT V8.38A (?, 2016)'
_computing_data_reduction 'SAINT V8.38A (?, 2016)'
_computing_molecular_graphics 'Olex2 (Dolomanov et al., 2009)'
_computing_publication_material 'Olex2 (Dolomanov et al., 2009)'
_computing_structure_refinement 'XL (Sheldrick, 2008)'
_computing_structure_solution 'XT (Sheldrick, 2015)'
_diffrn_ambient_temperature 100.01
_diffrn_measured_fraction_theta_full 0.998
_diffrn_measured_fraction_theta_max 0.986
_diffrn_measurement_device_type 'Bruker APEX-II CCD'
_diffrn_measurement_method '\f and \w scans'
_diffrn_radiation_type MoK\a
_diffrn_radiation_wavelength 0.71073
_diffrn_reflns_av_R_equivalents 0.0472
_diffrn_reflns_av_unetI/netI 0.0316
_diffrn_reflns_Laue_measured_fraction_full 0.998
_diffrn_reflns_Laue_measured_fraction_max 0.986
_diffrn_reflns_limit_h_max 25
_diffrn_reflns_limit_h_min -25
_diffrn_reflns_limit_k_max 30
_diffrn_reflns_limit_k_min -30
_diffrn_reflns_limit_l_max 32
_diffrn_reflns_limit_l_min -31
_diffrn_reflns_number 207235
_diffrn_reflns_point_group_measured_fraction_full 0.998
_diffrn_reflns_point_group_measured_fraction_max 0.986
_diffrn_reflns_theta_full 25.242
_diffrn_reflns_theta_max 42.689
_diffrn_reflns_theta_min 2.796
_diffrn_standards_number 0
_exptl_absorpt_coefficient_mu 0.604
_exptl_absorpt_correction_T_max 1.0000
_exptl_absorpt_correction_T_min 0.9497
_exptl_absorpt_correction_type multi-scan
_exptl_absorpt_process_details
'SADABS-2016/2 (Bruker,2016/2) was used for absorption correction. wR2(int) was 0.0665 before and 0.0585 after correction. The Ratio of minimum to maximum transmission is 0.9508. The \l/2 correction factor is Not present.'
_exptl_crystal_colour red
_exptl_crystal_colour_primary red
_exptl_crystal_density_diffrn 1.255
_exptl_crystal_description block
_exptl_crystal_F_000 1472
_exptl_crystal_size_max 0.21
_exptl_crystal_size_mid 0.19
_exptl_crystal_size_min 0.17
_refine_diff_density_max 0.726
_refine_diff_density_min -0.600
_refine_diff_density_rms 0.076
_refine_ls_extinction_method none
_refine_ls_goodness_of_fit_ref 1.045
_refine_ls_hydrogen_treatment constr
_refine_ls_matrix_type full
_refine_ls_number_parameters 400
_refine_ls_number_reflns 26155
_refine_ls_number_restraints 0
_refine_ls_restrained_S_all 1.045
_refine_ls_R_factor_all 0.0524
_refine_ls_R_factor_gt 0.0340
_refine_ls_shift/su_max 0.003
_refine_ls_shift/su_mean 0.000
_refine_ls_structure_factor_coef Fsqd
_refine_ls_weighting_details 'w=1/[\s^2^(Fo^2^)+(0.0366P)^2^+1.0262P] where P=(Fo^2^+2Fc^2^)/3'
_refine_ls_weighting_scheme calc
_refine_ls_wR_factor_gt 0.0783
_refine_ls_wR_factor_ref 0.0853
_reflns_Friedel_coverage 0.000
_reflns_number_gt 20934
_reflns_number_total 26155
_reflns_threshold_expression 'I > 2\s(I)'
_cod_data_source_file ja9b06987_si_002.cif
_cod_data_source_block p17503
_cod_database_code 4128990
_shelx_shelxl_version_number 2018/3
_shelx_space_group_comment
;
The symmetry employed for this shelxl refinement is uniquely defined
by the following loop, which should always be used as a source of
symmetry information in preference to the above space-group names.
They are only intended as comments.
;
_olex2_refinement_description
;
1. Fixed Uiso
 At 1.2 times of:
  All C(H) groups
 At 1.5 times of:
  All C(H,H,H) groups
2.a Ternary CH refined with riding coordinates:
 C14(H14), C17(H17), C27(H27), C29(H29), C38(H38), C41(H41)
2.b Aromatic/amide H refined with riding coordinates:
 C10(H10), C11(H11), C12(H12), C13(H13), C22(H22), C23(H23), C24(H24),
 C25(H25), C34(H34), C35(H35), C36(H36), C37(H37)
2.c Idealised Me refined as rotating group:
 C15(H15A,H15B,H15C), C16(H16A,H16B,H16C), C18(H18A,H18B,H18C), C19(H19A,H19B,
 H19C), C26(H26A,H26B,H26C), C28(H28A,H28B,H28C), C30(H30A,H30B,H30C), C31(H31A,
 H31B,H31C), C39(H39A,H39B,H39C), C40(H40A,H40B,H40C), C42(H42A,H42B,H42C),
 C43(H43A,H43B,H43C)
2.d :
 C7(H7)
;
_olex2_submission_special_instructions 'No special instructions were received'

loop_
_space_group_symop_operation_xyz
'x, y, z'
'-x+1/2, y+1/2, -z+1/2'
'-x, -y, -z'
'x-1/2, -y-1/2, z-1/2'

loop_
_atom_site_label
_atom_site_type_symbol
_atom_site_fract_x
_atom_site_fract_y
_atom_site_fract_z
_atom_site_U_iso_or_equiv
_atom_site_adp_type
_atom_site_occupancy
_atom_site_site_symmetry_order
_atom_site_calc_flag
_atom_site_refinement_flags_posn
Fe1 Fe 0.80859(2) 0.77271(2) 0.46488(2) 0.00860(2) Uani 1 1 d .
P2 P 0.91130(2) 0.74641(2) 0.36243(2) 0.00993(3) Uani 1 1 d .
P3 P 0.67149(2) 0.85962(2) 0.44087(2) 0.00920(3) Uani 1 1 d .
P4 P 0.78512(2) 0.66333(2) 0.55265(2) 0.01181(3) Uani 1 1 d .
Si5 Si 0.70456(2) 0.68754(2) 0.38734(2) 0.00891(3) Uani 1 1 d .
C6 C 0.89733(6) 0.84670(5) 0.52732(5) 0.01789(12) Uani 1 1 d .
C7 C 0.95363(8) 0.89556(7) 0.56440(7) 0.0343(2) Uani 1 1 d .
H7 H 0.997068 0.933266 0.593001 0.041 Uiso 1 1 calc R
C8 C 0.76048(5) 0.56584(4) 0.49937(4) 0.01253(10) Uani 1 1 d .
C9 C 0.71278(5) 0.57634(4) 0.42374(4) 0.01177(10) Uani 1 1 d .
C10 C 0.68557(6) 0.50573(5) 0.37953(5) 0.01623(11) Uani 1 1 d .
H10 H 0.651660 0.511899 0.329010 0.019 Uiso 1 1 calc R
C11 C 0.70750(7) 0.42645(5) 0.40854(5) 0.01989(13) Uani 1 1 d .
H11 H 0.688783 0.379080 0.377781 0.024 Uiso 1 1 calc R
C12 C 0.75675(7) 0.41681(5) 0.48248(5) 0.01961(13) Uani 1 1 d .
H12 H 0.772957 0.362825 0.501775 0.024 Uiso 1 1 calc R
C13 C 0.78246(6) 0.48615(5) 0.52846(5) 0.01672(12) Uani 1 1 d .
H13 H 0.814838 0.479353 0.579455 0.020 Uiso 1 1 calc R
C14 C 0.68005(6) 0.65854(5) 0.62189(4) 0.01764(12) Uani 1 1 d .
H14 H 0.681666 0.711680 0.652193 0.021 Uiso 1 1 calc R
C15 C 0.69029(8) 0.58737(6) 0.68198(6) 0.02742(19) Uani 1 1 d .
H15A H 0.685290 0.534088 0.654337 0.041 Uiso 1 1 calc GR
H15B H 0.636263 0.591483 0.718138 0.041 Uiso 1 1 calc GR
H15C H 0.755829 0.591207 0.711760 0.041 Uiso 1 1 calc GR
C16 C 0.57637(6) 0.65263(6) 0.57730(5) 0.02065(14) Uani 1 1 d .
H16A H 0.566517 0.700438 0.542124 0.031 Uiso 1 1 calc GR
H16B H 0.523794 0.652276 0.614892 0.031 Uiso 1 1 calc GR
H16C H 0.572439 0.601379 0.546333 0.031 Uiso 1 1 calc GR
C17 C 0.89718(6) 0.64545(5) 0.62235(4) 0.01712(12) Uani 1 1 d .
H17 H 0.889670 0.590086 0.647734 0.021 Uiso 1 1 calc R
C18 C 0.90161(8) 0.71219(7) 0.68688(5) 0.02545(17) Uani 1 1 d .
H18A H 0.903512 0.767251 0.662670 0.038 Uiso 1 1 calc GR
H18B H 0.962355 0.704118 0.721920 0.038 Uiso 1 1 calc GR
H18C H 0.841774 0.707754 0.717172 0.038 Uiso 1 1 calc GR
C19 C 0.99462(6) 0.64508(6) 0.57978(5) 0.01959(13) Uani 1 1 d .
H19A H 0.991582 0.600868 0.540246 0.029 Uiso 1 1 calc GR
H19B H 1.052038 0.635401 0.617822 0.029 Uiso 1 1 calc GR
H19C H 1.002755 0.698729 0.553941 0.029 Uiso 1 1 calc GR
C20 C 0.56799(5) 0.72178(4) 0.38714(4) 0.01109(9) Uani 1 1 d .
C21 C 0.55405(5) 0.80154(4) 0.41813(4) 0.01093(9) Uani 1 1 d .
C22 C 0.45679(5) 0.83074(5) 0.42912(4) 0.01474(11) Uani 1 1 d .
H22 H 0.447657 0.884553 0.450198 0.018 Uiso 1 1 calc R
C23 C 0.37329(5) 0.78072(5) 0.40907(5) 0.01736(12) Uani 1 1 d .
H23 H 0.307377 0.800366 0.417046 0.021 Uiso 1 1 calc R
C24 C 0.38618(5) 0.70217(5) 0.37746(5) 0.01744(12) Uani 1 1 d .
H24 H 0.329148 0.668501 0.363330 0.021 Uiso 1 1 calc R
C25 C 0.48291(5) 0.67301(5) 0.36657(4) 0.01491(11) Uani 1 1 d .
H25 H 0.491336 0.619365 0.344912 0.018 Uiso 1 1 calc R
C26 C 0.66617(6) 0.89275(5) 0.27879(4) 0.01637(12) Uani 1 1 d .
H26A H 0.721683 0.852698 0.279444 0.025 Uiso 1 1 calc GR
H26B H 0.674295 0.933805 0.237317 0.025 Uiso 1 1 calc GR
H26C H 0.601876 0.863640 0.268622 0.025 Uiso 1 1 calc GR
C27 C 0.66718(5) 0.93657(4) 0.35831(4) 0.01236(10) Uani 1 1 d .
H27 H 0.730527 0.970104 0.364352 0.015 Uiso 1 1 calc R
C28 C 0.57831(6) 0.99744(5) 0.35659(5) 0.01845(13) Uani 1 1 d .
H28A H 0.514810 0.966601 0.349416 0.028 Uiso 1 1 calc GR
H28B H 0.583305 1.036470 0.312967 0.028 Uiso 1 1 calc GR
H28C H 0.580048 1.028114 0.406273 0.028 Uiso 1 1 calc GR
C29 C 0.64406(5) 0.92810(4) 0.52478(4) 0.01290(10) Uani 1 1 d .
H29 H 0.575264 0.952228 0.513606 0.015 Uiso 1 1 calc R
C30 C 0.71945(6) 1.00001(5) 0.53414(5) 0.01931(13) Uani 1 1 d .
H30A H 0.788175 0.977838 0.540471 0.029 Uiso 1 1 calc GR
H30B H 0.705528 1.032749 0.580600 0.029 Uiso 1 1 calc GR
H30C H 0.712830 1.035390 0.487347 0.029 Uiso 1 1 calc GR
C31 C 0.64358(7) 0.87872(5) 0.60120(4) 0.01935(13) Uani 1 1 d .
H31A H 0.593059 0.834493 0.595242 0.029 Uiso 1 1 calc GR
H31B H 0.627030 0.915724 0.644069 0.029 Uiso 1 1 calc GR
H31C H 0.710329 0.854275 0.613329 0.029 Uiso 1 1 calc GR
C32 C 0.74136(5) 0.68624(4) 0.28159(4) 0.01071(9) Uani 1 1 d .
C33 C 0.83806(5) 0.71814(4) 0.27082(4) 0.01037(9) Uani 1 1 d .
C34 C 0.87123(6) 0.72587(4) 0.19494(4) 0.01393(10) Uani 1 1 d .
H34 H 0.936722 0.746972 0.187862 0.017 Uiso 1 1 calc R
C35 C 0.80847(6) 0.70271(5) 0.12973(4) 0.01761(12) Uani 1 1 d .
H35 H 0.831075 0.708490 0.078353 0.021 Uiso 1 1 calc R
C36 C 0.71283(7) 0.67117(5) 0.13985(4) 0.01902(13) Uani 1 1 d .
H36 H 0.670058 0.655430 0.095442 0.023 Uiso 1 1 calc R
C37 C 0.67988(6) 0.66269(5) 0.21532(4) 0.01585(11) Uani 1 1 d .
H37 H 0.614729 0.640608 0.221922 0.019 Uiso 1 1 calc R
C38 C 1.00731(5) 0.66049(5) 0.36986(4) 0.01406(11) Uani 1 1 d .
H38 H 1.048413 0.667844 0.420706 0.017 Uiso 1 1 calc R
C39 C 0.95560(6) 0.57598(5) 0.37264(5) 0.01672(12) Uani 1 1 d .
H39A H 0.914833 0.573630 0.418356 0.025 Uiso 1 1 calc GR
H39B H 1.006800 0.532168 0.376803 0.025 Uiso 1 1 calc GR
H39C H 0.912025 0.567943 0.324541 0.025 Uiso 1 1 calc GR
C40 C 1.08064(6) 0.65924(6) 0.30398(5) 0.02089(14) Uani 1 1 d .
H40A H 1.042732 0.650949 0.253265 0.031 Uiso 1 1 calc GR
H40B H 1.129015 0.613838 0.313283 0.031 Uiso 1 1 calc GR
H40C H 1.116936 0.712117 0.303384 0.031 Uiso 1 1 calc GR
C41 C 0.99207(5) 0.83445(5) 0.33341(5) 0.01507(11) Uani 1 1 d .
H41 H 1.020403 0.819345 0.282472 0.018 Uiso 1 1 calc R
C42 C 1.08104(6) 0.84910(6) 0.39383(6) 0.02506(17) Uani 1 1 d .
H42A H 1.055548 0.865113 0.444254 0.038 Uiso 1 1 calc GR
H42B H 1.123789 0.893531 0.375284 0.038 Uiso 1 1 calc GR
H42C H 1.120667 0.798027 0.400589 0.038 Uiso 1 1 calc GR
C43 C 0.93177(6) 0.91432(5) 0.32021(6) 0.02089(14) Uani 1 1 d .
H43A H 0.876630 0.904939 0.280064 0.031 Uiso 1 1 calc GR
H43B H 0.976065 0.958148 0.302580 0.031 Uiso 1 1 calc GR
H43C H 0.903872 0.931181 0.369501 0.031 Uiso 1 1 calc GR

loop_
_atom_site_aniso_label
_atom_site_aniso_U_11
_atom_site_aniso_U_22
_atom_site_aniso_U_33
_atom_site_aniso_U_23
_atom_site_aniso_U_13
_atom_site_aniso_U_12
Fe1 0.00853(3) 0.00911(3) 0.00803(3) -0.00156(3) -0.00042(2) 0.00143(3)
P2 0.00879(6) 0.01075(6) 0.01026(6) -0.00084(5) 0.00070(5) 0.00019(5)
P3 0.00893(6) 0.00925(6) 0.00946(6) -0.00029(5) 0.00083(5) 0.00135(5)
P4 0.01496(7) 0.01216(7) 0.00838(6) 0.00010(5) 0.00122(5) 0.00423(5)
Si5 0.00915(7) 0.00905(7) 0.00856(7) -0.00072(5) 0.00075(5) 0.00003(5)
C6 0.0162(3) 0.0186(3) 0.0182(3) -0.0066(2) -0.0031(2) 0.0029(2)
C7 0.0255(4) 0.0332(5) 0.0425(6) -0.0186(4) -0.0105(4) 0.0023(4)
C8 0.0149(2) 0.0110(2) 0.0121(2) 0.00122(18) 0.00399(19) 0.00231(19)
C9 0.0131(2) 0.0098(2) 0.0127(2) -0.00024(18) 0.00279(19) 0.00042(18)
C10 0.0190(3) 0.0118(3) 0.0180(3) -0.0023(2) 0.0024(2) -0.0016(2)
C11 0.0252(3) 0.0101(3) 0.0249(3) -0.0020(2) 0.0063(3) -0.0018(2)
C12 0.0249(3) 0.0106(3) 0.0242(3) 0.0030(2) 0.0078(3) 0.0024(2)
C13 0.0211(3) 0.0130(3) 0.0167(3) 0.0041(2) 0.0054(2) 0.0043(2)
C14 0.0230(3) 0.0181(3) 0.0126(3) 0.0027(2) 0.0072(2) 0.0072(2)
C15 0.0353(5) 0.0282(4) 0.0205(3) 0.0113(3) 0.0146(3) 0.0129(4)
C16 0.0202(3) 0.0230(3) 0.0198(3) 0.0017(3) 0.0090(3) 0.0032(3)
C17 0.0209(3) 0.0199(3) 0.0102(2) 0.0000(2) -0.0017(2) 0.0083(2)
C18 0.0284(4) 0.0336(4) 0.0133(3) -0.0076(3) -0.0061(3) 0.0111(3)
C19 0.0188(3) 0.0247(3) 0.0147(3) -0.0007(2) -0.0023(2) 0.0066(3)
C20 0.0095(2) 0.0126(2) 0.0112(2) 0.00061(18) 0.00083(17) -0.00020(18)
C21 0.0087(2) 0.0125(2) 0.0117(2) 0.00105(18) 0.00105(17) 0.00080(18)
C22 0.0101(2) 0.0170(3) 0.0172(3) 0.0004(2) 0.0020(2) 0.0024(2)
C23 0.0089(2) 0.0234(3) 0.0199(3) 0.0017(2) 0.0022(2) 0.0007(2)
C24 0.0105(2) 0.0223(3) 0.0195(3) 0.0014(2) 0.0004(2) -0.0037(2)
C25 0.0121(2) 0.0160(3) 0.0166(3) -0.0005(2) 0.0002(2) -0.0029(2)
C26 0.0204(3) 0.0168(3) 0.0120(2) 0.0019(2) 0.0014(2) 0.0017(2)
C27 0.0127(2) 0.0113(2) 0.0132(2) 0.00192(19) 0.00180(19) 0.00156(19)
C28 0.0192(3) 0.0169(3) 0.0196(3) 0.0053(2) 0.0036(2) 0.0077(2)
C29 0.0140(2) 0.0125(2) 0.0123(2) -0.00216(19) 0.00157(19) 0.00320(19)
C30 0.0185(3) 0.0151(3) 0.0241(3) -0.0068(2) 0.0004(3) 0.0005(2)
C31 0.0271(4) 0.0190(3) 0.0122(3) 0.0001(2) 0.0034(2) 0.0064(3)
C32 0.0120(2) 0.0110(2) 0.0090(2) -0.00122(17) 0.00010(17) -0.00012(18)
C33 0.0119(2) 0.0102(2) 0.0091(2) -0.00031(17) 0.00132(17) 0.00055(17)
C34 0.0174(3) 0.0138(3) 0.0110(2) 0.00081(19) 0.0040(2) 0.0006(2)
C35 0.0254(3) 0.0186(3) 0.0090(2) -0.0002(2) 0.0028(2) 0.0017(3)
C36 0.0243(3) 0.0224(3) 0.0099(2) -0.0030(2) -0.0024(2) -0.0006(3)
C37 0.0168(3) 0.0188(3) 0.0117(2) -0.0028(2) -0.0016(2) -0.0024(2)
C38 0.0120(2) 0.0169(3) 0.0135(2) 0.0007(2) 0.00228(19) 0.0041(2)
C39 0.0176(3) 0.0147(3) 0.0183(3) 0.0008(2) 0.0041(2) 0.0048(2)
C40 0.0179(3) 0.0239(3) 0.0220(3) 0.0039(3) 0.0098(3) 0.0079(3)
C41 0.0118(2) 0.0147(3) 0.0189(3) -0.0008(2) 0.0023(2) -0.0032(2)
C42 0.0137(3) 0.0281(4) 0.0326(4) -0.0031(3) -0.0036(3) -0.0062(3)
C43 0.0184(3) 0.0141(3) 0.0302(4) 0.0016(3) 0.0017(3) -0.0031(2)

loop_
_atom_type_symbol
_atom_type_description
_atom_type_scat_dispersion_real
_atom_type_scat_dispersion_imag
_atom_type_scat_source
C C 0.0033 0.0016 'International Tables Vol C Tables 4.2.6.8 and 6.1.1.4'
H H 0.0000 0.0000 'International Tables Vol C Tables 4.2.6.8 and 6.1.1.4'
Fe Fe 0.3463 0.8444 'International Tables Vol C Tables 4.2.6.8 and 6.1.1.4'
P P 0.1023 0.0942 'International Tables Vol C Tables 4.2.6.8 and 6.1.1.4'
Si Si 0.0817 0.0704 'International Tables Vol C Tables 4.2.6.8 and 6.1.1.4'

loop_
_geom_angle_atom_site_label_1
_geom_angle_atom_site_label_2
_geom_angle_atom_site_label_3
_geom_angle
P2 Fe1 P4 116.861(11)
P3 Fe1 P2 118.199(10)
P3 Fe1 P4 115.508(11)
Si5 Fe1 P2 79.641(11)
Si5 Fe1 P3 79.887(13)
Si5 Fe1 P4 79.480(13)
C6 Fe1 P2 99.08(3)
C6 Fe1 P3 99.60(3)
C6 Fe1 P4 102.34(3)
C6 Fe1 Si5 178.13(3)
C33 P2 Fe1 112.26(2)
C33 P2 C38 101.06(3)
C33 P2 C41 104.11(3)
C38 P2 Fe1 120.87(2)
C41 P2 Fe1 115.96(3)
C41 P2 C38 100.25(4)
C21 P3 Fe1 112.10(2)
C21 P3 C27 101.33(3)
C21 P3 C29 104.84(3)
C27 P3 Fe1 121.16(2)
C29 P3 Fe1 114.58(2)
C29 P3 C27 100.78(3)
C8 P4 Fe1 110.79(3)
C8 P4 C14 99.19(4)
C8 P4 C17 106.95(3)
C14 P4 Fe1 124.38(3)
C17 P4 Fe1 112.81(3)
C17 P4 C14 100.82(4)
C9 Si5 Fe1 110.90(2)
C9 Si5 C32 106.69(3)
C20 Si5 Fe1 111.39(2)
C20 Si5 C9 108.01(3)
C20 Si5 C32 108.03(3)
C32 Si5 Fe1 111.62(2)
C7 C6 Fe1 177.52(10)
C6 C7 H7 180.0
C9 C8 P4 113.89(5)
C13 C8 P4 125.78(6)
C13 C8 C9 120.31(7)
C8 C9 Si5 115.18(5)
C10 C9 Si5 125.82(6)
C10 C9 C8 118.65(6)
C9 C10 H10 119.5
C11 C10 C9 120.97(7)
C11 C10 H10 119.5
C10 C11 H11 120.0
C12 C11 C10 119.92(7)
C12 C11 H11 120.0
C11 C12 H12 119.9
C11 C12 C13 120.19(7)
C13 C12 H12 119.9
C8 C13 H13 120.0
C12 C13 C8 119.92(7)
C12 C13 H13 120.0
P4 C14 H14 107.3
C15 C14 P4 114.26(6)
C15 C14 H14 107.3
C16 C14 P4 111.75(5)
C16 C14 H14 107.3
C16 C14 C15 108.68(8)
C14 C15 H15A 109.5
C14 C15 H15B 109.5
C14 C15 H15C 109.5
H15A C15 H15B 109.5
H15A C15 H15C 109.5
H15B C15 H15C 109.5
C14 C16 H16A 109.5
C14 C16 H16B 109.5
C14 C16 H16C 109.5
H16A C16 H16B 109.5
H16A C16 H16C 109.5
H16B C16 H16C 109.5
P4 C17 H17 108.4
C18 C17 P4 109.77(5)
C18 C17 H17 108.4
C19 C17 P4 111.36(5)
C19 C17 H17 108.4
C19 C17 C18 110.53(8)
C17 C18 H18A 109.5
C17 C18 H18B 109.5
C17 C18 H18C 109.5
H18A C18 H18B 109.5
H18A C18 H18C 109.5
H18B C18 H18C 109.5
C17 C19 H19A 109.5
C17 C19 H19B 109.5
C17 C19 H19C 109.5
H19A C19 H19B 109.5
H19A C19 H19C 109.5
H19B C19 H19C 109.5
C21 C20 Si5 114.55(5)
C25 C20 Si5 126.34(5)
C25 C20 C21 118.80(6)
C20 C21 P3 114.39(5)
C22 C21 P3 125.36(5)
C22 C21 C20 120.25(6)
C21 C22 H22 120.0
C23 C22 C21 119.93(7)
C23 C22 H22 120.0
C22 C23 H23 119.9
C24 C23 C22 120.26(7)
C24 C23 H23 119.9
C23 C24 H24 120.1
C23 C24 C25 119.86(7)
C25 C24 H24 120.1
C20 C25 H25 119.6
C24 C25 C20 120.88(7)
C24 C25 H25 119.6
H26A C26 H26B 109.5
H26A C26 H26C 109.5
H26B C26 H26C 109.5
C27 C26 H26A 109.5
C27 C26 H26B 109.5
C27 C26 H26C 109.5
P3 C27 H27 107.3
C26 C27 P3 111.00(5)
C26 C27 H27 107.3
C26 C27 C28 108.56(6)
C28 C27 P3 114.95(5)
C28 C27 H27 107.3
C27 C28 H28A 109.5
C27 C28 H28B 109.5
C27 C28 H28C 109.5
H28A C28 H28B 109.5
H28A C28 H28C 109.5
H28B C28 H28C 109.5
P3 C29 H29 108.0
C30 C29 P3 111.55(5)
C30 C29 H29 108.0
C31 C29 P3 111.03(5)
C31 C29 H29 108.0
C31 C29 C30 110.23(6)
C29 C30 H30A 109.5
C29 C30 H30B 109.5
C29 C30 H30C 109.5
H30A C30 H30B 109.5
H30A C30 H30C 109.5
H30B C30 H30C 109.5
C29 C31 H31A 109.5
C29 C31 H31B 109.5
C29 C31 H31C 109.5
H31A C31 H31B 109.5
H31A C31 H31C 109.5
H31B C31 H31C 109.5
C33 C32 Si5 114.58(5)
C37 C32 Si5 126.48(5)
C37 C32 C33 118.77(6)
C32 C33 P2 114.48(5)
C34 C33 P2 125.48(5)
C34 C33 C32 120.04(6)
C33 C34 H34 119.9
C35 C34 C33 120.26(7)
C35 C34 H34 119.9
C34 C35 H35 120.0
C36 C35 C34 120.07(7)
C36 C35 H35 120.0
C35 C36 H36 120.1
C35 C36 C37 119.84(7)
C37 C36 H36 120.1
C32 C37 H37 119.5
C36 C37 C32 121.02(7)
C36 C37 H37 119.5
P2 C38 H38 107.4
C39 C38 P2 110.74(5)
C39 C38 H38 107.4
C39 C38 C40 108.66(6)
C40 C38 P2 114.92(5)
C40 C38 H38 107.4
C38 C39 H39A 109.5
C38 C39 H39B 109.5
C38 C39 H39C 109.5
H39A C39 H39B 109.5
H39A C39 H39C 109.5
H39B C39 H39C 109.5
C38 C40 H40A 109.5
C38 C40 H40B 109.5
C38 C40 H40C 109.5
H40A C40 H40B 109.5
H40A C40 H40C 109.5
H40B C40 H40C 109.5
P2 C41 H41 107.6
C42 C41 P2 111.73(6)
C42 C41 H41 107.6
C43 C41 P2 112.03(5)
C43 C41 H41 107.6
C43 C41 C42 110.04(7)
C41 C42 H42A 109.5
C41 C42 H42B 109.5
C41 C42 H42C 109.5
H42A C42 H42B 109.5
H42A C42 H42C 109.5
H42B C42 H42C 109.5
C41 C43 H43A 109.5
C41 C43 H43B 109.5
C41 C43 H43C 109.5
H43A C43 H43B 109.5
H43A C43 H43C 109.5
H43B C43 H43C 109.5

loop_
_geom_bond_atom_site_label_1
_geom_bond_atom_site_label_2
_geom_bond_distance
Fe1 P2 2.3282(3)
Fe1 P3 2.3130(3)
Fe1 P4 2.3474(4)
Fe1 Si5 2.3016(3)
Fe1 C6 1.9434(8)
P2 C33 1.8409(7)
P2 C38 1.8819(7)
P2 C41 1.8666(8)
P3 C21 1.8388(7)
P3 C27 1.8745(7)
P3 C29 1.8630(7)
P4 C8 1.8338(8)
P4 C14 1.8906(8)
P4 C17 1.8638(8)
Si5 C9 1.8979(8)
Si5 C20 1.8972(7)
Si5 C32 1.9004(7)
C6 C7 1.2312(12)
C7 H7 0.9500
C8 C9 1.4080(10)
C8 C13 1.4009(10)
C9 C10 1.3993(10)
C10 H10 0.9500
C10 C11 1.3940(11)
C11 H11 0.9500
C11 C12 1.3894(13)
C12 H12 0.9500
C12 C13 1.3946(12)
C13 H13 0.9500
C14 H14 1.0000
C14 C15 1.5382(12)
C14 C16 1.5310(13)
C15 H15A 0.9800
C15 H15B 0.9800
C15 H15C 0.9800
C16 H16A 0.9800
C16 H16B 0.9800
C16 H16C 0.9800
C17 H17 1.0000
C17 C18 1.5372(12)
C17 C19 1.5272(12)
C18 H18A 0.9800
C18 H18B 0.9800
C18 H18C 0.9800
C19 H19A 0.9800
C19 H19B 0.9800
C19 H19C 0.9800
C20 C21 1.4073(10)
C20 C25 1.4022(10)
C21 C22 1.4005(9)
C22 H22 0.9500
C22 C23 1.3955(11)
C23 H23 0.9500
C23 C24 1.3915(12)
C24 H24 0.9500
C24 C25 1.3932(11)
C25 H25 0.9500
C26 H26A 0.9800
C26 H26B 0.9800
C26 H26C 0.9800
C26 C27 1.5282(10)
C27 H27 1.0000
C27 C28 1.5345(10)
C28 H28A 0.9800
C28 H28B 0.9800
C28 H28C 0.9800
C29 H29 1.0000
C29 C30 1.5336(11)
C29 C31 1.5275(11)
C30 H30A 0.9800
C30 H30B 0.9800
C30 H30C 0.9800
C31 H31A 0.9800
C31 H31B 0.9800
C31 H31C 0.9800
C32 C33 1.4080(9)
C32 C37 1.4013(9)
C33 C34 1.4005(9)
C34 H34 0.9500
C34 C35 1.3949(11)
C35 H35 0.9500
C35 C36 1.3907(12)
C36 H36 0.9500
C36 C37 1.3941(11)
C37 H37 0.9500
C38 H38 1.0000
C38 C39 1.5282(11)
C38 C40 1.5367(10)
C39 H39A 0.9800
C39 H39B 0.9800
C39 H39C 0.9800
C40 H40A 0.9800
C40 H40B 0.9800
C40 H40C 0.9800
C41 H41 1.0000
C41 C42 1.5331(11)
C41 C43 1.5254(11)
C42 H42A 0.9800
C42 H42B 0.9800
C42 H42C 0.9800
C43 H43A 0.9800
C43 H43B 0.9800
C43 H43C 0.9800
